data_2001894
loop_
_publ_author_name
'Durruthy, O.'
'Pom\'es, R.'
'Fajardo, F.'
'Dago, A.'

_publ_section_title
;
 Structure of <i>N</i>-(2-furylmethyl)-\a-cyano-2-furanacrylamide
;
_journal_issue 3
_journal_name_full 'Acta Crystallographica Section C'
_journal_page_first 558
_journal_page_last 559
_journal_paper_doi 10.1107/S010827019200698X
_journal_volume 49
_journal_year 1993
_chemical_formula_sum 'C13 H10 N2 O3'
_chemical_formula_weight 242.2
_space_group_crystal_system triclinic
_space_group_IT_number 2
_space_group_name_Hall '-P 1'
_space_group_name_H-M_alt 'P -1'
_cell_angle_alpha 94.1(2)
_cell_angle_beta 93.8(2)
_cell_angle_gamma 93.6(2)
_cell_formula_units_Z 2
_cell_length_a 5.3050(10)
_cell_length_b 9.486(2)
_cell_length_c 11.437(3)
_cell_volume 571.5(3)
_diffrn_radiation_type Mo
_diffrn_radiation_wavelength 0.7107
_exptl_absorpt_coefficient_mu 0.096
_exptl_crystal_density_diffrn 1.41
_exptl_crystal_F_000 252
_cod_data_source_file ab0276.cif
_cod_data_source_block ab0276_structure_1_of_1
_cod_depositor_comments
;
 Updating space group information and adding the symmetry operation list.

 Antanas Vaitkus,
 2018-06-14

 Updating _geom_angle_atom_site_1 and _geom_angle_atom_site_3 data
 values to establish relationships between rows in different loops.

 Antanas Vaitkus,
 2018-06-14
;
_cod_original_cell_volume 571.0(10)
_cod_database_code 2001894

loop_
_space_group_symop_id
_space_group_symop_operation_xyz
1 x,y,z
2 -x,-y,-z

loop_
_atom_site_label
_atom_site_fract_x
_atom_site_fract_y
_atom_site_fract_z
_atom_site_U_iso_or_equiv
C(1) -.2706 -.0461(2) .12430(10) .0532(5)
C(2) -.0537(3) -.07750(10) .17790(10) .0518(5)
C(3) .1092(3) .0485(2) .18470(10) .0485(5)
C(4) -.0217(2) .14750(10) .13430(10) .0385(4)
C(5) .0481(3) .29470(10) .10540(10) .0460(5)
C(6) -.1078(2) .45890(10) .25340(10) .0379(4)
C(7) -.3022(2) .56230(10) .28180(10) .0364(4)
C(8) -.4732(2) .59820(10) .18840(10) .0395(4)
C(9) -.3092(2) .61360(10) .39500(10) .040(2)
C(10) -.4738(2) .70920(10) .44610(10) .0402(5)
C(11) -.4888(3) .7515(2) .56180(10) .0519(5)
C(12) -.6875(3) .8448(2) .56680(10) .0581(6)
C(13) -.7792(3) .8518(2) .45520(10) .0568(6)
O(1) -.2579(2) .09160(10) .09650(10) .0513(4)
O(2) .0561(2) .43250(10) .32730(10) .0532(4)
O(3) -.6515(2) .77170(10) .37870(10) .0506(4)
N(1) -.1277(2) .39750(10) .14280(10) .0429(4)
N(2) -.5982(3) .62010(10) .10710(10) .0539(5)
H(1) -.426(4) -.102(2) .0924(17) ?
H(2) -.003(4) -.172(3) .2102(19) ?
H(3) .274(5) .069(2) .2236(19) ?
H(4) .214(3) .3257(19) .1436(14) ?
H(5) .034(4) .294(3) .014(2) ?
H(6) -.262(4) .419(2) .089(2) ?
H(7) .807(3) .5866(19) .4525(16) ?
H(8) .603(4) .712(3) .627(2) ?
H(9) .240(4) .888(2) .6436(18) ?
H(10) .090(4) .895(2) .4238(15) ?

loop_
_geom_angle_atom_site_label_1
_geom_angle_atom_site_label_2
_geom_angle_atom_site_label_3
_geom_angle
C(2) C(1) O(1) 110.7(2)
C(1) C(2) C(3) 106.10(10)
C(2) C(3) C(4) 107.00(10)
C(3) C(4) O(1) 109.60(10)
C(3) C(4) C(5) 132.90(10)
C(5) C(4) O(1) 117.20(10)
C(4) C(5) N(1) 114.10(10)
O(2) C(6) N(1) 122.80(10)
C(7) C(6) N(1) 115.90(10)
C(7) C(6) O(2) 121.30(10)
C(6) C(7) C(9) 118.00(10)
C(6) C(7) C(8) 118.20(10)
C(8) C(7) C(9) 123.70(10)
C(7) C(8) N(2) 174.00(10)
C(7) C(9) C(10) 129.80(10)
C(9) C(10) O(3) 121.40(10)
C(9) C(10) C(11) 128.60(10)
C(11) C(10) O(3) 109.90(10)
C(10) C(11) C(12) 106.60(10)
C(11) C(12) C(13) 105.9(2)
C(12) C(13) O(3) 111.7(2)
C(1) O(1) C(4) 106.60(10)
C(10) O(3) C(13) 105.90(10)
C(5) N(1) C(6) 120.90(10)

loop_
_geom_bond_atom_site_label_1
_geom_bond_atom_site_label_2
_geom_bond_distance
C(1) C(2) 1.328(3)
C(1) O(1) 1.365(2)
C(2) C(3) 1.422(3)
C(3) C(4) 1.343(3)
C(4) C(5) 1.488(3)
C(4) O(1) 1.360(2)
C(5) N(1) 1.453(3)
C(6) N(1) 1.350(2)
C(6) O(2) 1.221(2)
C(6) C(7) 1.502(2)
C(7) C(8) 1.429(2)
C(8) N(2) 1.145(2)
C(7) C(9) 1.354(2)
C(9) C(10) 1.421(3)
C(10) C(11) 1.364(2)
C(10) O(3) 1.369(2)
C(11) C(12) 1.420(3)
C(12) C(13) 1.343(3)
C(13) O(3) 1.350(3)
